data_1513731
loop_
_publ_author_name
'Brandt, Jochen R.'
'Lee, Eunsung'
'Boursalian, Gregory B.'
'Ritter, Tobias'

_publ_section_title
;
 Mechanism of Electrophilic Fluorination with Pd(IV): Fluoride Capture and
 Subsequent Oxidative Fluoride Transfer(.)
;
_journal_issue 1
_journal_name_full 'Chemical science (Royal Society of Chemistry : 2010)'
_journal_page_first 169
_journal_paper_doi 10.1039/C3SC52367E
_journal_volume 5
_journal_year 2014
_chemical_formula_sum 'C36 H33 B F6 N11 O6.5 Pd S2'
_chemical_formula_weight 1019.06
_chemical_name_systematic
; 
 ? 
;
_space_group_IT_number 61
_symmetry_cell_setting orthorhombic
_symmetry_space_group_name_Hall '-P 2ac 2ab'
_symmetry_space_group_name_H-M 'P b c a'
_atom_sites_solution_hydrogens geom
_atom_sites_solution_primary direct
_atom_sites_solution_secondary difmap
_audit_creation_method SHELXL-97
_cell_angle_alpha 90.00
_cell_angle_beta 90.00
_cell_angle_gamma 90.00
_cell_formula_units_Z 8
_cell_length_a 17.177(3)
_cell_length_b 19.182(3)
_cell_length_c 24.723(4)
_cell_measurement_reflns_used 8988
_cell_measurement_temperature 100(2)
_cell_measurement_theta_max 25.50
_cell_measurement_theta_min 2.28
_cell_volume 8146(2)
_computing_cell_refinement 'SAINT 7.46A (Bruker-AXS, 2009)'
_computing_data_collection 'APEX2 v2009.3.0 (Bruker-AXS,2009)'
_computing_data_reduction 'SAINT 7.46A (Bruker-AXS, 2009)'
_computing_molecular_graphics 'Bruker SHELXTL'
_computing_publication_material 'Bruker SHELXTL'
_computing_structure_refinement 'SHELXL-97 (Sheldrick, 2008)'
_computing_structure_solution 'SHELXS-97 (Sheldrick, 2008)'
_diffrn_ambient_temperature 100(2)
_diffrn_measured_fraction_theta_full 0.992
_diffrn_measured_fraction_theta_max 0.992
_diffrn_measurement_device_type 'CCD area detector'
_diffrn_measurement_method 'phi and omega scans'
_diffrn_radiation_monochromator graphite
_diffrn_radiation_source 'fine-focus sealed tube'
_diffrn_radiation_type MoK\a
_diffrn_radiation_wavelength 0.71073
_diffrn_reflns_av_R_equivalents 0.0588
_diffrn_reflns_av_sigmaI/netI 0.0374
_diffrn_reflns_limit_h_max 21
_diffrn_reflns_limit_h_min -18
_diffrn_reflns_limit_k_max 23
_diffrn_reflns_limit_k_min -23
_diffrn_reflns_limit_l_max 30
_diffrn_reflns_limit_l_min -30
_diffrn_reflns_number 50798
_diffrn_reflns_theta_full 25.88
_diffrn_reflns_theta_max 25.88
_diffrn_reflns_theta_min 1.79
_exptl_absorpt_coefficient_mu 0.648
_exptl_absorpt_correction_T_max 0.8813
_exptl_absorpt_correction_T_min 0.7376
_exptl_absorpt_correction_type multi-scan
_exptl_absorpt_process_details 'SADABS (Sheldrick, 2009)'
_exptl_crystal_colour brown
_exptl_crystal_density_diffrn 1.662
_exptl_crystal_density_meas ?
_exptl_crystal_density_method 'not measured'
_exptl_crystal_description block
_exptl_crystal_F_000 4120
_exptl_crystal_size_max 0.50
_exptl_crystal_size_mid 0.50
_exptl_crystal_size_min 0.20
_refine_diff_density_max 2.150
_refine_diff_density_min -1.124
_refine_diff_density_rms 0.106
_refine_ls_extinction_method none
_refine_ls_goodness_of_fit_ref 1.069
_refine_ls_hydrogen_treatment constr
_refine_ls_matrix_type full
_refine_ls_number_parameters 650
_refine_ls_number_reflns 7839
_refine_ls_number_restraints 75
_refine_ls_restrained_S_all 1.076
_refine_ls_R_factor_all 0.0727
_refine_ls_R_factor_gt 0.0495
_refine_ls_shift/su_max 0.022
_refine_ls_shift/su_mean 0.000
_refine_ls_structure_factor_coef Fsqd
_refine_ls_weighting_details 'calc w=1/[\s^2^(Fo^2^)+(0.0615P)^2^+29.8981P] where P=(Fo^2^+2Fc^2^)/3'
_refine_ls_weighting_scheme calc
_refine_ls_wR_factor_gt 0.1298
_refine_ls_wR_factor_ref 0.1474
_reflns_number_gt 5789
_reflns_number_total 7839
_reflns_threshold_expression >2sigma(I)
_cod_data_source_file c3sc52367e.txt
_cod_data_source_block el101
_cod_depositor_comments
;
The following automatic conversions were performed:

'_symmetry_cell_setting' value 'Orthorhombic' changed to
'orthorhombic' according to
/usr/data/users/saulius/automatic-downloads/current/RSC/lib/dictionaries/cif_core.dic
dictionary named 'cif_core.dic' version 2.4.2 from 2011-04-26.

Automatic conversion script
Id: cif_fix_values 2281 2013-09-26 08:29:07Z andrius 

The following automatic conversions were performed:

'_exptl_crystal_density_meas' value 'not measured' was changed to '?'
- the value is perceived as not measured.

Automatic conversion script
Id: cif_fix_values 3008 2015-01-20 13:52:24Z robertas 
;
_cod_original_sg_symbol_H-M Pbca
_cod_original_formula_sum 'C36 H33 B F6 N11 O6.50 Pd S2'
_cod_database_code 1513731

loop_
_symmetry_equiv_pos_as_xyz
'x, y, z'
'-x+1/2, -y, z+1/2'
'-x, y+1/2, -z+1/2'
'x+1/2, -y+1/2, -z'
'-x, -y, -z'
'x-1/2, y, -z-1/2'
'x, -y-1/2, z-1/2'
'-x-1/2, y-1/2, z'

loop_
_atom_site_label
_atom_site_type_symbol
_atom_site_fract_x
_atom_site_fract_y
_atom_site_fract_z
_atom_site_U_iso_or_equiv
_atom_site_adp_type
_atom_site_occupancy
_atom_site_symmetry_multiplicity
_atom_site_calc_flag
_atom_site_refinement_flags
_atom_site_disorder_assembly
_atom_site_disorder_group
Pd1 Pd 0.67696(2) 0.238037(18) 0.314852(13) 0.02225(12) Uani 1 1 d . . .
S1 S 0.96067(7) 0.39430(7) 0.58151(5) 0.0315(3) Uani 1 1 d . . .
S2 S 0.39401(8) 0.40977(7) 0.58099(5) 0.0330(3) Uani 1 1 d . . .
B1 B 0.6764(3) 0.2773(3) 0.1910(2) 0.0299(12) Uani 1 1 d . . .
C1 C 0.5245(3) 0.2695(2) 0.3723(2) 0.0326(11) Uani 1 1 d . . .
H1 H 0.4984 0.2556 0.3412 0.039 Uiso 1 1 calc R . .
C2 C 0.4827(3) 0.2912(3) 0.4181(2) 0.0374(12) Uani 1 1 d . . .
H2 H 0.4286 0.2916 0.4170 0.045 Uiso 1 1 calc R . .
C3 C 0.5203(3) 0.3116(3) 0.4641(2) 0.0360(12) Uani 1 1 d . . .
H3 H 0.4917 0.3251 0.4943 0.043 Uiso 1 1 calc R . .
C4 C 0.6478(3) 0.3339(3) 0.5112(2) 0.0358(12) Uani 1 1 d . . .
H4 H 0.6231 0.3477 0.5429 0.043 Uiso 1 1 calc R . .
C5 C 0.7263(3) 0.3348(3) 0.50871(19) 0.0351(12) Uani 1 1 d . . .
H5 H 0.7544 0.3501 0.5386 0.042 Uiso 1 1 calc R . .
C6 C 0.8491(3) 0.3131(3) 0.4550(2) 0.0353(12) Uani 1 1 d . . .
H6 H 0.8807 0.3277 0.4834 0.042 Uiso 1 1 calc R . .
C7 C 0.8821(3) 0.2921(3) 0.4078(2) 0.0357(12) Uani 1 1 d . . .
H7 H 0.9360 0.2934 0.4041 0.043 Uiso 1 1 calc R . .
C8 C 0.8359(3) 0.2684(3) 0.3642(2) 0.0322(11) Uani 1 1 d . . .
H8 H 0.8590 0.2540 0.3321 0.039 Uiso 1 1 calc R . .
C9 C 0.7582(3) 0.2671(2) 0.36978(17) 0.0230(9) Uani 1 1 d . . .
C10 C 0.7232(3) 0.2904(2) 0.41703(18) 0.0284(10) Uani 1 1 d . . .
C11 C 0.7674(3) 0.3130(2) 0.46162(19) 0.0310(11) Uani 1 1 d . . .
C12 C 0.6408(3) 0.2905(2) 0.41935(19) 0.0275(10) Uani 1 1 d . . .
C13 C 0.6015(3) 0.3122(2) 0.46592(18) 0.0289(11) Uani 1 1 d . . .
C14 C 0.6698(3) 0.0862(3) 0.3086(2) 0.0301(11) Uani 1 1 d . . .
H14 H 0.6686 0.0963 0.2718 0.036 Uiso 1 1 calc R . .
C15 C 0.6659(3) 0.0180(3) 0.3253(2) 0.0388(12) Uani 1 1 d . . .
H15 H 0.6627 -0.0179 0.3000 0.047 Uiso 1 1 calc R . .
C16 C 0.6668(3) 0.0035(3) 0.3793(2) 0.0390(13) Uani 1 1 d . . .
H16 H 0.6627 -0.0424 0.3912 0.047 Uiso 1 1 calc R . .
C17 C 0.6738(3) 0.0564(3) 0.4157(2) 0.0368(12) Uani 1 1 d . . .
H17 H 0.6759 0.0472 0.4526 0.044 Uiso 1 1 calc R . .
C18 C 0.6776(3) 0.1239(3) 0.3966(2) 0.0317(11) Uani 1 1 d . . .
H18 H 0.6819 0.1603 0.4213 0.038 Uiso 1 1 calc R . .
C19 C 0.5332(3) 0.1685(2) 0.25641(19) 0.0286(10) Uani 1 1 d . . .
H19 H 0.5133 0.1467 0.2870 0.034 Uiso 1 1 calc R . .
C20 C 0.5071(3) 0.1578(3) 0.2044(2) 0.0316(11) Uani 1 1 d . . .
H20 H 0.4669 0.1286 0.1934 0.038 Uiso 1 1 calc R . .
C21 C 0.5525(3) 0.1992(3) 0.17241(19) 0.0292(11) Uani 1 1 d . . .
H21 H 0.5492 0.2025 0.1350 0.035 Uiso 1 1 calc R . .
C22 C 0.8124(3) 0.1619(3) 0.25806(19) 0.0291(10) Uani 1 1 d . . .
H22 H 0.8309 0.1395 0.2888 0.035 Uiso 1 1 calc R . .
C23 C 0.8389(3) 0.1502(3) 0.2060(2) 0.0329(11) Uani 1 1 d . . .
H23 H 0.8777 0.1195 0.1950 0.039 Uiso 1 1 calc R . .
C24 C 0.7950(3) 0.1940(3) 0.1741(2) 0.0340(12) Uani 1 1 d . . .
H24 H 0.7988 0.1977 0.1367 0.041 Uiso 1 1 calc R . .
C25 C 0.6766(3) 0.3970(3) 0.3057(2) 0.0393(13) Uani 1 1 d . . .
H25 H 0.6762 0.4067 0.3425 0.047 Uiso 1 1 calc R . .
C26 C 0.6757(4) 0.4461(3) 0.2648(2) 0.0519(16) Uani 1 1 d . . .
H26 H 0.6746 0.4943 0.2685 0.062 Uiso 1 1 calc R . .
C27 C 0.6768(4) 0.4089(3) 0.2181(2) 0.0466(15) Uani 1 1 d . . .
H27 H 0.6769 0.4277 0.1834 0.056 Uiso 1 1 calc R . .
C28 C 0.7430(3) 0.3250(3) 0.1068(2) 0.0483(15) Uani 1 1 d . . .
H28 H 0.7938 0.3252 0.1199 0.058 Uiso 1 1 calc R . .
C29 C 0.7198(4) 0.3489(3) 0.0579(2) 0.0443(14) Uani 1 1 d . . .
H29 H 0.7506 0.3681 0.0308 0.053 Uiso 1 1 calc R . .
C30 C 0.6407(3) 0.3386(3) 0.0573(2) 0.0365(12) Uani 1 1 d . . .
H30 H 0.6089 0.3503 0.0282 0.044 Uiso 1 1 calc R . .
C31 C 0.9293(4) 0.4836(3) 0.5716(2) 0.0454(14) Uani 1 1 d . . .
F1 F 0.8825(2) 0.5029(2) 0.61176(15) 0.0684(11) Uani 1 1 d . . .
F2 F 0.8902(2) 0.4898(2) 0.52591(14) 0.0673(11) Uani 1 1 d . . .
F3 F 0.9890(2) 0.52686(18) 0.56981(15) 0.0618(10) Uani 1 1 d . . .
F3A F 0.4400(6) 0.5237(5) 0.5277(4) 0.053(2) Uani 0.50 1 d P A 2
F4A F 0.4427(9) 0.5316(7) 0.6145(4) 0.058(3) Uani 0.50 1 d P A 2
F5A F 0.329(2) 0.5332(16) 0.5690(14) 0.047(5) Uani 0.50 1 d P A 2
C32A C 0.405(2) 0.505(2) 0.5744(10) 0.040(5) Uani 0.50 1 d PU A 2
F3B F 0.4420(8) 0.5368(7) 0.5844(7) 0.075(5) Uani 0.50 1 d P A 1
F4B F 0.327(2) 0.5260(16) 0.5603(15) 0.077(9) Uani 0.50 1 d P A 1
F5B F 0.4159(7) 0.4959(6) 0.5044(4) 0.079(3) Uani 0.50 1 d P A 1
C32B C 0.394(2) 0.499(2) 0.5560(9) 0.041(5) Uani 0.50 1 d PU A 1
N1 N 0.6026(2) 0.2691(2) 0.37386(16) 0.0318(9) Uani 1 1 d . . .
N2 N 0.6753(2) 0.13883(19) 0.34435(15) 0.0246(8) Uani 1 1 d . . .
N3 N 0.5909(2) 0.2147(2) 0.25645(15) 0.0261(8) Uani 1 1 d . . .
N4 N 0.6029(2) 0.2343(2) 0.20409(15) 0.0252(8) Uani 1 1 d . . .
N5 N 0.7567(2) 0.2100(2) 0.25755(15) 0.0269(8) Uani 1 1 d . . .
N6 N 0.7461(2) 0.2303(2) 0.20525(15) 0.0279(9) Uani 1 1 d . . .
N7 N 0.6780(2) 0.3341(2) 0.28412(16) 0.0282(9) Uani 1 1 d . . .
N8 N 0.6776(2) 0.3409(2) 0.22971(16) 0.0302(9) Uani 1 1 d . . .
N9 N 0.6798(2) 0.3009(2) 0.13353(16) 0.0332(10) Uani 1 1 d . . .
N10 N 0.6147(3) 0.3103(2) 0.10283(16) 0.0346(10) Uani 1 1 d . . .
O1 O 0.8886(2) 0.3563(2) 0.58158(14) 0.0403(9) Uani 1 1 d . . .
O2 O 0.9986(2) 0.3980(2) 0.63308(14) 0.0426(9) Uani 1 1 d . . .
O3 O 1.0106(2) 0.3802(2) 0.53645(15) 0.0424(9) Uani 1 1 d . . .
O4 O 0.3472(3) 0.3828(3) 0.5388(2) 0.0783(17) Uani 1 1 d . A .
O5 O 0.3585(2) 0.4124(2) 0.63333(15) 0.0493(11) Uani 1 1 d . A .
O6 O 0.4740(2) 0.38852(19) 0.58096(14) 0.0390(9) Uani 1 1 d . A .
C22S C 0.4780(10) 0.3874(10) 0.2044(6) 0.094(3) Uani 0.50 1 d PDU B 2
H22A H 0.4509 0.3845 0.1705 0.141 Uiso 0.50 1 calc PR B 2
H22B H 0.5249 0.3603 0.2025 0.141 Uiso 0.50 1 calc PR B 2
H22C H 0.4907 0.4351 0.2119 0.141 Uiso 0.50 1 calc PR B 2
C21S C 0.4264(9) 0.3592(8) 0.2492(6) 0.090(2) Uani 0.50 1 d PDU B 2
C2S C 0.4439(8) 0.4097(9) 0.2880(6) 0.094(2) Uani 0.50 1 d PDU C 1
H2SB H 0.4819 0.4346 0.3098 0.112 Uiso 0.50 1 calc PR C 1
H2SA H 0.4422 0.3631 0.3031 0.112 Uiso 0.50 1 calc PR C 1
O1S O 0.3743(6) 0.4382(6) 0.3045(5) 0.096(2) Uani 0.50 1 d PDU C 1
C3S C 0.3891(11) 0.4924(9) 0.3459(7) 0.097(2) Uani 0.50 1 d PDU C 1
H3SA H 0.4103 0.4709 0.3782 0.116 Uiso 0.50 1 calc PR C 1
H3SB H 0.4271 0.5254 0.3322 0.116 Uiso 0.50 1 calc PR C 1
C11S C 0.3427(10) 0.5138(10) 0.3536(5) 0.063(3) Uani 0.50 1 d PDU D 2
C12S C 0.3639(9) 0.4947(7) 0.4097(4) 0.062(3) Uani 0.50 1 d PDU D 2
H12A H 0.3763 0.4459 0.4112 0.092 Uiso 0.50 1 calc PR D 2
H12B H 0.3208 0.5042 0.4333 0.092 Uiso 0.50 1 calc PR D 2
H12C H 0.4082 0.5214 0.4210 0.092 Uiso 0.50 1 calc PR D 2
N11S N 0.3250(7) 0.5297(7) 0.3127(4) 0.068(3) Uani 0.50 1 d PDU D 2
N21S N 0.3868(8) 0.3391(8) 0.2770(6) 0.091(2) Uani 0.50 1 d PDU B 2
C4S C 0.3222(14) 0.5263(15) 0.3582(9) 0.096(2) Uani 0.50 1 d P C 1
H4SB H 0.3149 0.5644 0.3336 0.145 Uiso 0.50 1 calc PR C 1
H4SC H 0.3253 0.5438 0.3946 0.145 Uiso 0.50 1 calc PR C 1
H4SA H 0.2792 0.4946 0.3553 0.145 Uiso 0.50 1 calc PR C 1
C1S C 0.4810(11) 0.4005(11) 0.2410(8) 0.096(2) Uani 0.50 1 d P C 1
H1SA H 0.4527 0.3677 0.2192 0.145 Uiso 0.50 1 calc PR C 1
H1SC H 0.5324 0.3830 0.2477 0.145 Uiso 0.50 1 calc PR C 1
H1SB H 0.4844 0.4443 0.2222 0.145 Uiso 0.50 1 calc PR C 1

loop_
_atom_site_aniso_label
_atom_site_aniso_U_11
_atom_site_aniso_U_22
_atom_site_aniso_U_33
_atom_site_aniso_U_23
_atom_site_aniso_U_13
_atom_site_aniso_U_12
Pd1 0.0224(2) 0.0247(2) 0.01967(18) 0.00094(13) -0.00106(14) -0.00012(14)
S1 0.0320(7) 0.0384(7) 0.0240(6) 0.0033(5) 0.0004(5) 0.0019(5)
S2 0.0398(7) 0.0327(7) 0.0266(6) 0.0010(5) -0.0030(5) 0.0047(6)
B1 0.029(3) 0.037(3) 0.023(3) 0.004(2) -0.003(2) -0.003(2)
C1 0.031(3) 0.029(3) 0.038(3) -0.002(2) 0.004(2) 0.004(2)
C2 0.033(3) 0.033(3) 0.046(3) -0.004(2) 0.007(2) 0.001(2)
C3 0.047(3) 0.025(3) 0.036(3) 0.000(2) 0.008(2) 0.003(2)
C4 0.056(4) 0.028(3) 0.023(2) 0.001(2) 0.005(2) 0.005(2)
C5 0.054(4) 0.028(3) 0.024(2) 0.0010(19) -0.010(2) 0.001(2)
C6 0.042(3) 0.034(3) 0.030(3) 0.001(2) -0.013(2) -0.001(2)
C7 0.032(3) 0.039(3) 0.036(3) -0.002(2) -0.011(2) 0.000(2)
C8 0.035(3) 0.032(3) 0.029(3) 0.000(2) -0.006(2) 0.000(2)
C9 0.028(2) 0.022(2) 0.019(2) 0.0014(17) -0.0066(18) 0.0001(19)
C10 0.039(3) 0.021(2) 0.025(2) 0.0021(19) 0.000(2) 0.001(2)
C11 0.043(3) 0.025(2) 0.025(2) -0.0001(19) -0.010(2) 0.002(2)
C12 0.034(3) 0.022(2) 0.027(2) 0.0041(19) -0.004(2) 0.000(2)
C13 0.040(3) 0.022(2) 0.025(2) 0.0011(18) 0.005(2) 0.004(2)
C14 0.028(3) 0.031(3) 0.031(3) 0.000(2) 0.003(2) -0.001(2)
C15 0.036(3) 0.029(3) 0.052(3) -0.002(2) 0.004(2) -0.002(2)
C16 0.035(3) 0.031(3) 0.052(3) 0.010(2) 0.005(2) 0.000(2)
C17 0.034(3) 0.039(3) 0.037(3) 0.010(2) 0.010(2) 0.004(2)
C18 0.028(3) 0.035(3) 0.032(3) 0.005(2) 0.004(2) 0.003(2)
C19 0.025(2) 0.035(3) 0.026(2) -0.001(2) 0.004(2) -0.003(2)
C20 0.025(3) 0.037(3) 0.033(3) -0.005(2) 0.002(2) -0.004(2)
C21 0.027(3) 0.035(3) 0.025(2) -0.003(2) -0.0037(19) 0.000(2)
C22 0.023(2) 0.035(3) 0.029(2) 0.004(2) -0.0038(19) -0.001(2)
C23 0.025(3) 0.044(3) 0.029(3) 0.001(2) 0.000(2) 0.002(2)
C24 0.029(3) 0.047(3) 0.026(3) 0.003(2) -0.001(2) -0.005(2)
C25 0.047(3) 0.031(3) 0.040(3) -0.004(2) -0.012(3) -0.005(2)
C26 0.079(5) 0.027(3) 0.049(3) 0.007(2) -0.023(3) -0.008(3)
C27 0.064(4) 0.034(3) 0.041(3) 0.015(2) -0.022(3) -0.013(3)
C28 0.032(3) 0.077(4) 0.037(3) 0.024(3) 0.001(2) -0.010(3)
C29 0.053(4) 0.049(3) 0.030(3) 0.013(2) 0.006(3) -0.004(3)
C30 0.055(4) 0.030(3) 0.024(2) 0.002(2) -0.010(2) 0.005(2)
C31 0.058(4) 0.049(3) 0.030(3) 0.002(2) 0.002(3) 0.014(3)
F1 0.088(3) 0.062(2) 0.056(2) -0.0021(18) 0.025(2) 0.029(2)
F2 0.080(3) 0.074(3) 0.047(2) 0.0161(18) -0.0146(19) 0.030(2)
F3 0.083(3) 0.0394(19) 0.063(2) 0.0073(16) 0.005(2) -0.0032(19)
F3A 0.062(6) 0.038(5) 0.058(7) 0.016(4) 0.031(5) 0.010(4)
F4A 0.057(6) 0.052(7) 0.064(6) -0.020(6) 0.001(6) -0.007(5)
F5A 0.054(10) 0.027(6) 0.060(7) 0.002(6) 0.018(6) 0.010(6)
C32A 0.041(11) 0.041(7) 0.039(15) 0.012(13) 0.011(12) 0.007(7)
F3B 0.043(5) 0.032(5) 0.149(15) 0.016(9) 0.001(10) -0.006(4)
F4B 0.055(14) 0.067(17) 0.11(2) 0.056(12) 0.045(13) 0.033(12)
F5B 0.098(9) 0.089(9) 0.050(7) 0.037(5) 0.035(6) 0.027(7)
C32B 0.041(11) 0.042(7) 0.040(15) 0.013(13) 0.011(12) 0.008(7)
N1 0.034(2) 0.029(2) 0.032(2) 0.0006(17) 0.0050(18) 0.0027(18)
N2 0.023(2) 0.026(2) 0.0249(19) 0.0048(15) 0.0022(16) 0.0001(16)
N3 0.025(2) 0.032(2) 0.0218(19) 0.0006(16) 0.0006(16) -0.0001(17)
N4 0.025(2) 0.030(2) 0.0204(18) 0.0036(16) -0.0030(16) -0.0005(17)
N5 0.026(2) 0.032(2) 0.0228(19) 0.0019(16) -0.0041(16) -0.0022(18)
N6 0.025(2) 0.039(2) 0.0197(18) 0.0067(16) -0.0023(16) -0.0029(18)
N7 0.032(2) 0.025(2) 0.027(2) 0.0037(16) -0.0032(17) -0.0037(17)
N8 0.031(2) 0.033(2) 0.026(2) 0.0079(17) -0.0055(17) -0.0027(18)
N9 0.030(2) 0.042(3) 0.028(2) 0.0082(18) -0.0031(18) -0.0003(19)
N10 0.040(3) 0.037(2) 0.026(2) 0.0032(18) -0.0068(19) 0.005(2)
O1 0.034(2) 0.056(2) 0.0305(18) 0.0017(17) -0.0029(16) -0.0055(18)
O2 0.037(2) 0.060(2) 0.0309(19) 0.0119(17) -0.0079(16) -0.0089(18)
O3 0.043(2) 0.047(2) 0.037(2) -0.0003(17) 0.0082(17) 0.0033(18)
O4 0.071(3) 0.088(4) 0.076(3) -0.050(3) -0.037(3) 0.029(3)
O5 0.035(2) 0.074(3) 0.038(2) 0.024(2) 0.0062(17) 0.011(2)
O6 0.040(2) 0.047(2) 0.0301(18) 0.0016(16) 0.0003(16) 0.0151(18)
C22S 0.084(6) 0.097(6) 0.102(6) -0.026(5) -0.024(5) 0.016(5)
C21S 0.079(5) 0.091(5) 0.101(5) -0.023(4) -0.027(4) 0.018(4)
C2S 0.082(5) 0.095(5) 0.104(5) -0.021(4) -0.025(4) 0.018(4)
O1S 0.085(5) 0.098(5) 0.106(5) -0.022(4) -0.021(4) 0.018(4)
C3S 0.086(5) 0.098(5) 0.107(6) -0.022(4) -0.021(4) 0.017(4)
C11S 0.071(6) 0.070(6) 0.049(4) 0.014(4) -0.017(5) -0.032(5)
C12S 0.069(7) 0.068(6) 0.048(5) 0.010(5) -0.019(5) -0.029(5)
N11S 0.076(6) 0.079(6) 0.049(5) 0.018(4) -0.016(5) -0.030(5)
N21S 0.080(5) 0.090(5) 0.103(6) -0.020(4) -0.028(4) 0.018(4)
C4S 0.085(5) 0.098(5) 0.106(5) -0.022(4) -0.021(4) 0.018(4)
C1S 0.085(5) 0.098(5) 0.106(5) -0.022(4) -0.021(4) 0.018(4)

loop_
_atom_type_symbol
_atom_type_description
_atom_type_scat_dispersion_real
_atom_type_scat_dispersion_imag
_atom_type_scat_source
C C 0.0033 0.0016 'International Tables Vol C Tables 4.2.6.8 and 6.1.1.4'
H H 0.0000 0.0000 'International Tables Vol C Tables 4.2.6.8 and 6.1.1.4'
B B 0.0013 0.0007 'International Tables Vol C Tables 4.2.6.8 and 6.1.1.4'
N N 0.0061 0.0033 'International Tables Vol C Tables 4.2.6.8 and 6.1.1.4'
O O 0.0106 0.0060 'International Tables Vol C Tables 4.2.6.8 and 6.1.1.4'
F F 0.0171 0.0103 'International Tables Vol C Tables 4.2.6.8 and 6.1.1.4'
S S 0.1246 0.1234 'International Tables Vol C Tables 4.2.6.8 and 6.1.1.4'
Pd Pd -0.9988 1.0072 'International Tables Vol C Tables 4.2.6.8 and 6.1.1.4'

loop_
_geom_angle_atom_site_label_1
_geom_angle_atom_site_label_2
_geom_angle_atom_site_label_3
_geom_angle
N7 Pd1 C9 89.69(16)
N7 Pd1 N1 90.50(16)
C9 Pd1 N1 82.57(18)
N7 Pd1 N2 178.53(15)
C9 Pd1 N2 91.55(16)
N1 Pd1 N2 90.46(15)
N7 Pd1 N5 88.42(16)
C9 Pd1 N5 94.33(17)
N1 Pd1 N5 176.72(16)
N2 Pd1 N5 90.68(15)
N7 Pd1 N3 86.68(15)
C9 Pd1 N3 176.24(16)
N1 Pd1 N3 96.51(16)
N2 Pd1 N3 92.10(15)
N5 Pd1 N3 86.52(15)
O3 S1 O2 115.4(2)
O3 S1 O1 114.9(2)
O2 S1 O1 114.5(2)
O3 S1 C31 104.6(2)
O2 S1 C31 102.1(3)
O1 S1 C31 102.9(3)
O4 S2 O5 115.9(3)
O4 S2 O6 116.2(3)
O5 S2 O6 114.8(2)
O4 S2 C32B 95.2(8)
O5 S2 C32B 105.8(11)
O6 S2 C32B 105.7(14)
O4 S2 C32A 110.7(8)
O5 S2 C32A 95.0(10)
O6 S2 C32A 100.7(13)
C32B S2 C32A 15.9(11)
N9 B1 N6 111.4(4)
N9 B1 N4 113.2(4)
N6 B1 N4 106.0(4)
N9 B1 N8 110.4(4)
N6 B1 N8 108.0(4)
N4 B1 N8 107.6(4)
N1 C1 C2 119.4(5)
C3 C2 C1 121.1(5)
C2 C3 C13 120.0(5)
C5 C4 C13 121.4(5)
C4 C5 C11 121.9(5)
C7 C6 C11 120.9(5)
C6 C7 C8 121.0(5)
C9 C8 C7 119.1(5)
C8 C9 C10 120.8(4)
C8 C9 Pd1 128.4(4)
C10 C9 Pd1 110.7(3)
C9 C10 C11 121.6(5)
C9 C10 C12 117.9(4)
C11 C10 C12 120.5(4)
C10 C11 C6 116.5(4)
C10 C11 C5 117.5(5)
C6 C11 C5 125.9(5)
N1 C12 C13 122.4(5)
N1 C12 C10 116.5(4)
C13 C12 C10 121.1(4)
C3 C13 C12 117.0(5)
C3 C13 C4 125.5(5)
C12 C13 C4 117.5(5)
N2 C14 C15 121.4(5)
C16 C15 C14 119.2(5)
C17 C16 C15 119.7(5)
C16 C17 C18 118.6(5)
N2 C18 C17 122.3(5)
N3 C19 C20 110.1(4)
C21 C20 C19 105.5(4)
N4 C21 C20 108.7(4)
N5 C22 C23 109.9(4)
C24 C23 C22 104.7(5)
N6 C24 C23 109.4(4)
N7 C25 C26 109.1(5)
C27 C26 C25 105.3(5)
N8 C27 C26 109.3(5)
N9 C28 C29 108.3(5)
C28 C29 C30 104.7(5)
N10 C30 C29 112.4(5)
F2 C31 F3 108.1(5)
F2 C31 F1 107.8(5)
F3 C31 F1 108.6(5)
F2 C31 S1 110.7(4)
F3 C31 S1 111.6(4)
F1 C31 S1 110.0(4)
F4A C32A F3A 109(3)
F4A C32A F5A 112(3)
F3A C32A F5A 103(3)
F4A C32A S2 112(2)
F3A C32A S2 113(2)
F5A C32A S2 108(3)
F4B C32B F3B 107(3)
F4B C32B F5B 111(3)
F3B C32B F5B 111(3)
F4B C32B S2 111(3)
F3B C32B S2 110.0(18)
F5B C32B S2 107(2)
C1 N1 C12 120.1(4)
C1 N1 Pd1 127.6(3)
C12 N1 Pd1 112.2(3)
C18 N2 C14 118.8(4)
C18 N2 Pd1 123.4(3)
C14 N2 Pd1 117.8(3)
C19 N3 N4 107.2(4)
C19 N3 Pd1 131.6(3)
N4 N3 Pd1 119.0(3)
C21 N4 N3 108.5(4)
C21 N4 B1 132.2(4)
N3 N4 B1 118.1(4)
C22 N5 N6 107.7(4)
C22 N5 Pd1 131.2(3)
N6 N5 Pd1 119.6(3)
C24 N6 N5 108.3(4)
C24 N6 B1 131.5(4)
N5 N6 B1 119.2(4)
C25 N7 N8 108.2(4)
C25 N7 Pd1 133.7(4)
N8 N7 Pd1 118.0(3)
C27 N8 N7 108.1(4)
C27 N8 B1 129.4(4)
N7 N8 B1 122.5(4)
C28 N9 N10 110.0(4)
C28 N9 B1 126.8(4)
N10 N9 B1 122.6(4)
C30 N10 N9 104.5(4)
N21S C21S C22S 174.4(19)
C1S C2S O1S 136.3(16)
C2S O1S C3S 109.4(10)
C4S C3S O1S 110.3(16)
N11S C11S C12S 177(2)

loop_
_geom_bond_atom_site_label_1
_geom_bond_atom_site_label_2
_geom_bond_distance
Pd1 N7 1.993(4)
Pd1 C9 2.026(4)
Pd1 N1 2.028(4)
Pd1 N2 2.038(4)
Pd1 N5 2.043(4)
Pd1 N3 2.114(4)
S1 O3 1.432(4)
S1 O2 1.434(4)
S1 O1 1.437(4)
S1 C31 1.812(6)
S2 O4 1.416(4)
S2 O5 1.431(4)
S2 O6 1.433(4)
S2 C32B 1.81(4)
S2 C32A 1.84(4)
B1 N9 1.492(6)
B1 N6 1.540(7)
B1 N4 1.543(7)
B1 N8 1.550(7)
C1 N1 1.342(6)
C1 C2 1.403(7)
C2 C3 1.366(7)
C3 C13 1.396(7)
C4 C5 1.351(8)
C4 C13 1.434(7)
C5 C11 1.425(7)
C6 C7 1.359(7)
C6 C11 1.412(8)
C7 C8 1.414(7)
C8 C9 1.342(7)
C9 C10 1.388(6)
C10 C11 1.408(7)
C10 C12 1.416(7)
C12 N1 1.365(6)
C12 C13 1.399(7)
C14 N2 1.345(6)
C14 C15 1.375(7)
C15 C16 1.365(8)
C16 C17 1.361(8)
C17 C18 1.380(7)
C18 N2 1.323(6)
C19 N3 1.329(6)
C19 C20 1.377(7)
C20 C21 1.365(7)
C21 N4 1.348(6)
C22 N5 1.330(6)
C22 C23 1.383(7)
C23 C24 1.377(7)
C24 N6 1.335(7)
C25 N7 1.319(7)
C25 C26 1.382(8)
C26 C27 1.358(8)
C27 N8 1.335(7)
C28 N9 1.353(7)
C28 C29 1.354(7)
C29 C30 1.373(8)
C30 N10 1.329(6)
C31 F2 1.319(6)
C31 F3 1.320(7)
C31 F1 1.331(6)
F3A C32A 1.35(4)
F4A C32A 1.30(3)
F5A C32A 1.41(6)
F3B C32B 1.31(4)
F4B C32B 1.27(6)
F5B C32B 1.33(3)
N3 N4 1.364(5)
N5 N6 1.362(5)
N7 N8 1.352(5)
N9 N10 1.363(6)
C22S C21S 1.517(9)
C21S N21S 1.042(9)
C2S C1S 1.34(2)
C2S O1S 1.377(9)
O1S C3S 1.481(9)
C3S C4S 1.35(3)
C11S N11S 1.099(8)
C11S C12S 1.480(9)
